data_7115484
loop_
_publ_author_name
'Pierre Regenass'
'Jean-Francois Margathe'
'Andre Mann'
'Jean Suffert'
'Marcel Hibert'
'Nicolas Girard'
'Dominique Bonnet'

_publ_section_title
;
 Diastereoselective synthesis of novel aza-diketopiperazines via a domino
 cyclohydrocarbonylation/addition process
;
_journal_name_full Chem.Commun.
_journal_page_first 9657
_journal_paper_doi 10.1039/C4cc03660C
_journal_volume 50
_journal_year 2014
_chemical_absolute_configuration rm
_chemical_formula_moiety 'C18 H22 N4 O6'
_chemical_formula_sum 'C18 H22 N4 O6'
_chemical_formula_weight 390.39
_chemical_name_systematic
;
 ?
;
_space_group_crystal_system orthorhombic
_space_group_IT_number 19
_space_group_name_Hall 'P 2ac 2ab'
_space_group_name_H-M_alt 'P 21 21 21'
_symmetry_space_group_name_Hall 'P 2ac 2ab'
_symmetry_space_group_name_H-M 'P 21 21 21'
_atom_sites_solution_hydrogens geom
_audit_creation_method SHELXL-2013
_cell_angle_alpha 90
_cell_angle_beta 90
_cell_angle_gamma 90
_cell_formula_units_Z 4
_cell_length_a 7.9428(4)
_cell_length_b 10.4945(4)
_cell_length_c 21.4599(5)
_cell_measurement_reflns_used 6090
_cell_measurement_temperature 173(2)
_cell_measurement_theta_max 27.485
_cell_measurement_theta_min 0.998
_cell_volume 1788.81(12)
_computing_cell_refinement 'Denzo (Nonius B.V., 1998)'
_computing_data_collection 'Collect (Nonius B.V., 1998)'
_computing_data_reduction 'Denzo (Nonius B.V., 1998)'
_computing_molecular_graphics 'PLATON 98 (Spek, 1998)'
_computing_publication_material 'SHELXL-2013 (Sheldrick, 2013)'
_computing_structure_refinement 'SHELXL-2013 (Sheldrick, 2013)'
_computing_structure_solution 'SHELXS-2013 (Sheldrick, 2013)'
_diffrn_ambient_temperature 173(2)
_diffrn_measured_fraction_theta_full 0.998
_diffrn_measured_fraction_theta_max 0.996
_diffrn_measurement_device_type KappaCCD
_diffrn_measurement_method 'phi and omega scans'
_diffrn_radiation_monochromator graphite
_diffrn_radiation_type MoK\a
_diffrn_radiation_wavelength 0.71073
_diffrn_reflns_av_R_equivalents 0.0421
_diffrn_reflns_av_unetI/netI 0.0517
_diffrn_reflns_Laue_measured_fraction_full 0.998
_diffrn_reflns_Laue_measured_fraction_max 0.996
_diffrn_reflns_limit_h_max 7
_diffrn_reflns_limit_h_min -10
_diffrn_reflns_limit_k_max 10
_diffrn_reflns_limit_k_min -13
_diffrn_reflns_limit_l_max 19
_diffrn_reflns_limit_l_min -27
_diffrn_reflns_number 8526
_diffrn_reflns_point_group_measured_fraction_full 0.993
_diffrn_reflns_point_group_measured_fraction_max 0.979
_diffrn_reflns_theta_full 25.242
_diffrn_reflns_theta_max 27.456
_diffrn_reflns_theta_min 1.898
_diffrn_source 'sealed tube'
_exptl_absorpt_coefficient_mu 0.110
_exptl_absorpt_correction_type none
_exptl_crystal_colour colorless
_exptl_crystal_density_diffrn 1.450
_exptl_crystal_description block
_exptl_crystal_F_000 824
_exptl_crystal_size_max 0.40
_exptl_crystal_size_mid 0.28
_exptl_crystal_size_min 0.25
_refine_diff_density_max 0.388
_refine_diff_density_min -0.384
_refine_diff_density_rms 0.135
_refine_ls_abs_structure_details
;
 Flack x determined using 1231 quotients [(I+)-(I-)]/[(I+)+(I-)]
 (Parsons and Flack (2004), Acta Cryst. A60, s61).
;
_refine_ls_abs_structure_Flack -0.4(6)
_refine_ls_extinction_coef 0.065(6)
_refine_ls_extinction_expression Fc^*^=kFc[1+0.001xFc^2^\l^3^/sin(2\q)]^-1/4^
_refine_ls_extinction_method SHELXL
_refine_ls_goodness_of_fit_ref 1.124
_refine_ls_hydrogen_treatment constr
_refine_ls_matrix_type full
_refine_ls_number_parameters 255
_refine_ls_number_reflns 4012
_refine_ls_number_restraints 0
_refine_ls_restrained_S_all 1.124
_refine_ls_R_factor_all 0.0615
_refine_ls_R_factor_gt 0.0447
_refine_ls_shift/su_max 0.001
_refine_ls_shift/su_mean 0.000
_refine_ls_structure_factor_coef Fsqd
_refine_ls_weighting_details 'w=1/[\s^2^(Fo^2^)+(0.0628P)^2^] where P=(Fo^2^+2Fc^2^)/3'
_refine_ls_weighting_scheme calc
_refine_ls_wR_factor_gt 0.0994
_refine_ls_wR_factor_ref 0.1180
_reflns_Friedel_coverage 0.713
_reflns_Friedel_fraction_full 0.985
_reflns_Friedel_fraction_max 0.957
_reflns_number_gt 3296
_reflns_number_total 4012
_reflns_threshold_expression 'I > 2\s(I)'
_cod_data_source_file c4cc03660c3.cif
_cod_data_source_block mhpr140428
_cod_database_code 7115484
_shelx_space_group_comment
;
The symmetry employed for this shelxl refinement is uniquely defined
by the following loop, which should always be used as a source of
symmetry information in preference to the above space-group names.
They are only intended as comments.
;
_shelxl_version_number 2013-4

loop_
_space_group_symop_operation_xyz
'x, y, z'
'-x+1/2, -y, z+1/2'
'x+1/2, -y+1/2, -z'
'-x, y+1/2, -z+1/2'

loop_
_atom_site_label
_atom_site_type_symbol
_atom_site_fract_x
_atom_site_fract_y
_atom_site_fract_z
_atom_site_U_iso_or_equiv
_atom_site_adp_type
_atom_site_occupancy
_atom_site_site_symmetry_order
_atom_site_calc_flag
_atom_site_refinement_flags_posn
_atom_site_refinement_flags_adp
C1 C 0.8573(3) 0.2741(3) 0.91656(13) 0.0277(6) Uani 1 1 d . .
H1A H 0.8486 0.3386 0.9500 0.033 Uiso 1 1 calc R U
H1B H 0.7761 0.2952 0.8831 0.033 Uiso 1 1 calc R U
C2 C 1.0369(3) 0.2665(3) 0.89110(12) 0.0277(6) Uani 1 1 d . .
H2 H 1.0990 0.3477 0.8994 0.033 Uiso 1 1 calc R U
C3 C 1.1180(3) 0.1560(3) 0.92590(12) 0.0274(6) Uani 1 1 d . .
H3A H 1.1636 0.1843 0.9665 0.033 Uiso 1 1 calc R U
H3B H 1.2100 0.1177 0.9011 0.033 Uiso 1 1 calc R U
C4 C 0.9740(3) 0.0618(3) 0.93485(11) 0.0230(6) Uani 1 1 d . .
H4 H 0.9621 0.0067 0.8971 0.028 Uiso 1 1 calc R U
C5 C 0.9882(3) -0.0201(2) 0.99270(12) 0.0246(6) Uani 1 1 d . .
C6 C 0.6748(3) 0.0989(3) 0.95638(11) 0.0240(6) Uani 1 1 d . .
C7 C 0.8221(4) -0.1049(3) 1.08142(12) 0.0258(6) Uani 1 1 d . .
H7 H 0.9306 -0.1473 1.0928 0.031 Uiso 1 1 calc R U
C8 C 0.6815(4) -0.2017(3) 1.08492(13) 0.0305(6) Uani 1 1 d . .
H8A H 0.6635 -0.2261 1.1290 0.037 Uiso 1 1 calc R U
H8B H 0.7152 -0.2792 1.0618 0.037 Uiso 1 1 calc R U
C9 C 0.5170(4) -0.1512(3) 1.05803(13) 0.0294(6) Uani 1 1 d . .
H9A H 0.4749 -0.0801 1.0840 0.035 Uiso 1 1 calc R U
H9B H 0.4311 -0.2195 1.0580 0.035 Uiso 1 1 calc R U
C10 C 0.5470(3) -0.1050(3) 0.99165(12) 0.0285(6) Uani 1 1 d . .
H10A H 0.5779 -0.1779 0.9647 0.034 Uiso 1 1 calc R U
H10B H 0.4427 -0.0663 0.9749 0.034 Uiso 1 1 calc R U
C11 C 0.9216(4) 0.0813(3) 1.13330(14) 0.0369(7) Uani 1 1 d . .
H11A H 0.9334 0.1329 1.0955 0.055 Uiso 1 1 calc R U
H11B H 1.0269 0.0353 1.1412 0.055 Uiso 1 1 calc R U
H11C H 0.8965 0.1369 1.1688 0.055 Uiso 1 1 calc R U
C12 C 0.9994(4) 0.3399(4) 0.78629(14) 0.0424(8) Uani 1 1 d . .
H12A H 1.0850 0.3464 0.7529 0.051 Uiso 1 1 calc R U
H12B H 1.0044 0.4194 0.8110 0.051 Uiso 1 1 calc R U
C13 C 0.8279(4) 0.3296(3) 0.75681(12) 0.0309(7) Uani 1 1 d . .
C14 C 0.7316(4) 0.2202(3) 0.76169(12) 0.0329(7) Uani 1 1 d . .
H14 H 0.7733 0.1494 0.7846 0.039 Uiso 1 1 calc R U
C15 C 0.5755(4) 0.2129(3) 0.73359(13) 0.0326(7) Uani 1 1 d . .
H15 H 0.5091 0.1380 0.7370 0.039 Uiso 1 1 calc R U
C16 C 0.5179(4) 0.3168(3) 0.70050(12) 0.0334(7) Uani 1 1 d . .
C17 C 0.6110(4) 0.4270(3) 0.69392(12) 0.0367(7) Uani 1 1 d . .
H17 H 0.5690 0.4971 0.6706 0.044 Uiso 1 1 calc R U
C18 C 0.7671(4) 0.4323(3) 0.72221(12) 0.0348(7) Uani 1 1 d . .
H18 H 0.8340 0.5068 0.7180 0.042 Uiso 1 1 calc R U
N1 N 0.8277(3) 0.1454(2) 0.94090(10) 0.0258(5) Uani 1 1 d . .
N2 N 0.8360(3) -0.0534(2) 1.01775(10) 0.0248(5) Uani 1 1 d . .
N3 N 0.6827(3) -0.0108(2) 0.99140(10) 0.0267(5) Uani 1 1 d . .
N4 N 0.3485(4) 0.3107(4) 0.67311(11) 0.0453(7) Uani 1 1 d . .
O1 O 1.1224(2) -0.05131(19) 1.01604(9) 0.0320(5) Uani 1 1 d . .
O2 O 0.5401(2) 0.1484(2) 0.94206(9) 0.0322(5) Uani 1 1 d . .
O3 O 0.7879(2) -0.00795(19) 1.12522(8) 0.0278(5) Uani 1 1 d . .
O4 O 1.0414(3) 0.2355(2) 0.82562(8) 0.0336(5) Uani 1 1 d . .
O5 O 0.2765(4) 0.2072(3) 0.67143(13) 0.0659(8) Uani 1 1 d . .
O6 O 0.2853(3) 0.4098(3) 0.65420(12) 0.0659(8) Uani 1 1 d . .

loop_
_atom_site_aniso_label
_atom_site_aniso_U_11
_atom_site_aniso_U_22
_atom_site_aniso_U_33
_atom_site_aniso_U_23
_atom_site_aniso_U_13
_atom_site_aniso_U_12
C1 0.0273(15) 0.0258(15) 0.0300(14) 0.0011(11) 0.0039(11) -0.0012(12)
C2 0.0259(14) 0.0313(15) 0.0260(13) -0.0030(11) 0.0016(11) -0.0050(13)
C3 0.0192(13) 0.0357(17) 0.0273(14) -0.0015(12) -0.0019(10) -0.0015(13)
C4 0.0168(12) 0.0290(14) 0.0232(12) -0.0026(11) 0.0008(10) 0.0010(12)
C5 0.0217(13) 0.0238(14) 0.0282(13) -0.0012(10) 0.0008(10) 0.0029(11)
C6 0.0196(12) 0.0279(14) 0.0246(12) -0.0019(10) 0.0010(10) 0.0002(12)
C7 0.0270(14) 0.0244(14) 0.0260(13) 0.0022(10) -0.0011(11) 0.0021(12)
C8 0.0351(16) 0.0272(15) 0.0292(14) 0.0044(11) -0.0004(12) -0.0010(13)
C9 0.0256(14) 0.0269(14) 0.0359(15) 0.0025(12) 0.0027(12) -0.0052(13)
C10 0.0218(13) 0.0332(16) 0.0304(14) 0.0035(12) -0.0032(11) -0.0053(12)
C11 0.0360(17) 0.0346(18) 0.0402(16) -0.0057(13) -0.0070(13) -0.0056(14)
C12 0.0377(18) 0.058(2) 0.0317(15) 0.0163(14) 0.0009(13) -0.0077(17)
C13 0.0369(16) 0.0358(16) 0.0201(13) 0.0003(11) 0.0033(12) 0.0000(15)
C14 0.0372(17) 0.0348(17) 0.0267(13) 0.0028(12) -0.0020(12) 0.0033(14)
C15 0.0359(17) 0.0339(17) 0.0279(14) -0.0021(12) -0.0006(12) -0.0012(14)
C16 0.0337(16) 0.0436(18) 0.0229(13) -0.0034(12) 0.0007(12) 0.0104(15)
C17 0.0478(18) 0.0371(18) 0.0250(14) 0.0030(13) 0.0034(13) 0.0136(16)
C18 0.0447(18) 0.0324(17) 0.0274(14) 0.0008(12) 0.0043(12) 0.0020(15)
N1 0.0181(11) 0.0248(12) 0.0346(12) 0.0043(10) 0.0016(9) 0.0008(10)
N2 0.0187(10) 0.0287(12) 0.0272(11) 0.0033(10) -0.0028(9) 0.0025(10)
N3 0.0171(11) 0.0313(13) 0.0316(12) 0.0059(10) -0.0049(9) -0.0014(10)
N4 0.0358(16) 0.072(2) 0.0282(13) -0.0003(13) -0.0022(11) 0.0138(16)
O1 0.0193(10) 0.0371(12) 0.0395(11) 0.0030(9) -0.0015(8) 0.0054(9)
O2 0.0201(10) 0.0381(12) 0.0383(11) 0.0075(9) 0.0001(8) 0.0035(9)
O3 0.0271(10) 0.0286(10) 0.0278(9) -0.0043(8) -0.0012(7) 0.0000(9)
O4 0.0319(11) 0.0445(13) 0.0243(10) 0.0022(8) 0.0010(8) 0.0008(10)
O5 0.0462(17) 0.079(2) 0.0722(18) -0.0171(15) -0.0228(14) 0.0022(16)
O6 0.0478(16) 0.091(2) 0.0588(15) 0.0291(15) -0.0030(12) 0.0263(16)

loop_
_atom_type_symbol
_atom_type_description
_atom_type_scat_dispersion_real
_atom_type_scat_dispersion_imag
_atom_type_scat_source
C C 0.0033 0.0016 'International Tables Vol C Tables 4.2.6.8 and 6.1.1.4'
H H 0.0000 0.0000 'International Tables Vol C Tables 4.2.6.8 and 6.1.1.4'
N N 0.0061 0.0033 'International Tables Vol C Tables 4.2.6.8 and 6.1.1.4'
O O 0.0106 0.0060 'International Tables Vol C Tables 4.2.6.8 and 6.1.1.4'

loop_
_geom_angle_atom_site_label_1
_geom_angle_atom_site_label_2
_geom_angle_atom_site_label_3
_geom_angle
N1 C1 C2 103.2(2)
N1 C1 H1A 111.1
C2 C1 H1A 111.1
N1 C1 H1B 111.1
C2 C1 H1B 111.1
H1A C1 H1B 109.1
O4 C2 C3 107.2(2)
O4 C2 C1 112.5(2)
C3 C2 C1 105.0(2)
O4 C2 H2 110.7
C3 C2 H2 110.7
C1 C2 H2 110.7
C2 C3 C4 103.8(2)
C2 C3 H3A 111.0
C4 C3 H3A 111.0
C2 C3 H3B 111.0
C4 C3 H3B 111.0
H3A C3 H3B 109.0
N1 C4 C5 109.1(2)
N1 C4 C3 102.6(2)
C5 C4 C3 114.5(2)
N1 C4 H4 110.1
C5 C4 H4 110.1
C3 C4 H4 110.1
O1 C5 N2 122.7(2)
O1 C5 C4 123.6(2)
N2 C5 C4 113.6(2)
O2 C6 N1 124.7(2)
O2 C6 N3 122.0(2)
N1 C6 N3 113.3(2)
O3 C7 N2 111.6(2)
O3 C7 C8 108.0(2)
N2 C7 C8 110.3(2)
O3 C7 H7 109.0
N2 C7 H7 109.0
C8 C7 H7 109.0
C7 C8 C9 112.4(2)
C7 C8 H8A 109.1
C9 C8 H8A 109.1
C7 C8 H8B 109.1
C9 C8 H8B 109.1
H8A C8 H8B 107.9
C8 C9 C10 109.3(2)
C8 C9 H9A 109.8
C10 C9 H9A 109.8
C8 C9 H9B 109.8
C10 C9 H9B 109.8
H9A C9 H9B 108.3
N3 C10 C9 109.5(2)
N3 C10 H10A 109.8
C9 C10 H10A 109.8
N3 C10 H10B 109.8
C9 C10 H10B 109.8
H10A C10 H10B 108.2
O3 C11 H11A 109.5
O3 C11 H11B 109.5
H11A C11 H11B 109.5
O3 C11 H11C 109.5
H11A C11 H11C 109.5
H11B C11 H11C 109.5
O4 C12 C13 114.0(3)
O4 C12 H12A 108.8
C13 C12 H12A 108.8
O4 C12 H12B 108.8
C13 C12 H12B 108.8
H12A C12 H12B 107.7
C14 C13 C18 119.3(3)
C14 C13 C12 121.8(3)
C18 C13 C12 118.8(3)
C15 C14 C13 120.6(3)
C15 C14 H14 119.7
C13 C14 H14 119.7
C16 C15 C14 118.6(3)
C16 C15 H15 120.7
C14 C15 H15 120.7
C15 C16 C17 122.5(3)
C15 C16 N4 118.4(3)
C17 C16 N4 119.1(3)
C16 C17 C18 118.0(3)
C16 C17 H17 121.0
C18 C17 H17 121.0
C17 C18 C13 120.9(3)
C17 C18 H18 119.5
C13 C18 H18 119.5
C6 N1 C4 121.3(2)
C6 N1 C1 124.3(2)
C4 N1 C1 113.2(2)
C5 N2 N3 121.5(2)
C5 N2 C7 121.6(2)
N3 N2 C7 115.0(2)
C6 N3 N2 121.5(2)
C6 N3 C10 122.3(2)
N2 N3 C10 114.8(2)
O6 N4 O5 123.4(3)
O6 N4 C16 118.1(3)
O5 N4 C16 118.4(3)
C7 O3 C11 114.2(2)
C12 O4 C2 113.5(2)

loop_
_geom_bond_atom_site_label_1
_geom_bond_atom_site_label_2
_geom_bond_distance
C1 N1 1.467(4)
C1 C2 1.529(4)
C1 H1A 0.9900
C1 H1B 0.9900
C2 O4 1.443(3)
C2 C3 1.523(4)
C2 H2 1.0000
C3 C4 1.524(4)
C3 H3A 0.9900
C3 H3B 0.9900
C4 N1 1.461(3)
C4 C5 1.514(4)
C4 H4 1.0000
C5 O1 1.222(3)
C5 N2 1.369(3)
C6 O2 1.228(3)
C6 N1 1.350(4)
C6 N3 1.377(4)
C7 O3 1.412(3)
C7 N2 1.473(3)
C7 C8 1.512(4)
C7 H7 1.0000
C8 C9 1.524(4)
C8 H8A 0.9900
C8 H8B 0.9900
C9 C10 1.524(4)
C9 H9A 0.9900
C9 H9B 0.9900
C10 N3 1.462(3)
C10 H10A 0.9900
C10 H10B 0.9900
C11 O3 1.427(4)
C11 H11A 0.9800
C11 H11B 0.9800
C11 H11C 0.9800
C12 O4 1.423(4)
C12 C13 1.506(4)
C12 H12A 0.9900
C12 H12B 0.9900
C13 C14 1.384(4)
C13 C18 1.395(4)
C14 C15 1.381(4)
C14 H14 0.9500
C15 C16 1.379(4)
C15 H15 0.9500
C16 C17 1.380(4)
C16 N4 1.470(4)
C17 C18 1.382(4)
C17 H17 0.9500
C18 H18 0.9500
N2 N3 1.415(3)
N4 O6 1.224(4)
N4 O5 1.228(4)

loop_
_geom_torsion_atom_site_label_1
_geom_torsion_atom_site_label_2
_geom_torsion_atom_site_label_3
_geom_torsion_atom_site_label_4
_geom_torsion
N1 C1 C2 O4 93.5(3)
N1 C1 C2 C3 -22.7(3)
O4 C2 C3 C4 -85.3(3)
C1 C2 C3 C4 34.5(3)
C2 C3 C4 N1 -32.2(2)
C2 C3 C4 C5 -150.3(2)
N1 C4 C5 O1 -144.0(3)
C3 C4 C5 O1 -29.7(4)
N1 C4 C5 N2 34.4(3)
C3 C4 C5 N2 148.7(2)
O3 C7 C8 C9 71.3(3)
N2 C7 C8 C9 -50.9(3)
C7 C8 C9 C10 54.9(3)
C8 C9 C10 N3 -55.3(3)
O4 C12 C13 C14 -8.0(4)
O4 C12 C13 C18 173.9(2)
C18 C13 C14 C15 -1.1(4)
C12 C13 C14 C15 -179.3(3)
C13 C14 C15 C16 0.2(4)
C14 C15 C16 C17 0.7(4)
C14 C15 C16 N4 -177.3(2)
C15 C16 C17 C18 -0.5(4)
N4 C16 C17 C18 177.4(2)
C16 C17 C18 C13 -0.6(4)
C14 C13 C18 C17 1.3(4)
C12 C13 C18 C17 179.6(3)
O2 C6 N1 C4 -153.4(3)
N3 C6 N1 C4 27.5(3)
O2 C6 N1 C1 13.6(4)
N3 C6 N1 C1 -165.5(2)
C5 C4 N1 C6 -50.9(3)
C3 C4 N1 C6 -172.7(2)
C5 C4 N1 C1 140.8(2)
C3 C4 N1 C1 19.0(3)
C2 C1 N1 C6 -165.7(2)
C2 C1 N1 C4 2.2(3)
O1 C5 N2 N3 176.9(3)
C4 C5 N2 N3 -1.4(4)
O1 C5 N2 C7 13.6(4)
C4 C5 N2 C7 -164.7(2)
O3 C7 N2 C5 94.0(3)
C8 C7 N2 C5 -146.0(3)
O3 C7 N2 N3 -70.4(3)
C8 C7 N2 N3 49.7(3)
O2 C6 N3 N2 -167.6(2)
N1 C6 N3 N2 11.5(4)
O2 C6 N3 C10 27.1(4)
N1 C6 N3 C10 -153.8(2)
C5 N2 N3 C6 -24.7(4)
C7 N2 N3 C6 139.6(2)
C5 N2 N3 C10 141.6(2)
C7 N2 N3 C10 -54.1(3)
C9 C10 N3 C6 -137.9(3)
C9 C10 N3 N2 55.9(3)
C15 C16 N4 O6 166.5(3)
C17 C16 N4 O6 -11.5(4)
C15 C16 N4 O5 -12.2(4)
C17 C16 N4 O5 169.8(3)
N2 C7 O3 C11 -66.8(3)
C8 C7 O3 C11 171.8(2)
C13 C12 O4 C2 -106.7(3)
C3 C2 O4 C12 -168.7(2)
C1 C2 O4 C12 76.4(3)
